data_2007566
loop_
_publ_author_name
'Giorgi, Gianluca'
'Cappelli, Andrea'
'Anzini, Maurizio'
'Vomero, Salvatore'

_publ_section_title
;
 Characterization of Quinoline Derivatives. II.
 7-(4-Methyl-1-piperazinyl)-6<i>H</i>-[1]benzopyrano[3,4-<i>c</i>]quinoline
;
_journal_issue 8
_journal_name_full 'Acta Crystallographica Section C'
_journal_page_first 1127
_journal_page_last 1130
_journal_paper_doi 10.1107/S0108270198003941
_journal_volume 54
_journal_year 1998
_chemical_formula_moiety 'C21 H21 N3 O1'
_chemical_formula_sum 'C21 H21 N3 O'
_chemical_formula_weight 331.42
_chemical_name_systematic
;
7-(4-methyl-1-piperazinyl)-6H-[1]benzopyrano[3,4-c]quinoline
;
_symmetry_cell_setting monoclinic
_symmetry_space_group_name_Hall '-P 2ybc'
_symmetry_space_group_name_H-M 'P 1 21/c 1'
_cell_angle_alpha 90
_cell_angle_beta 102.83(3)
_cell_angle_gamma 90
_cell_formula_units_Z 4
_cell_length_a 12.415(2)
_cell_length_b 10.806(2)
_cell_length_c 13.253(3)
_cell_measurement_reflns_used 37
_cell_measurement_temperature 293(2)
_cell_measurement_theta_max 17
_cell_measurement_theta_min 2
_cell_volume 1733.6(6)
_computing_cell_refinement 'Siemens P4 software'
_computing_data_collection 'Siemens P4 software'
_computing_data_reduction 'Siemens P4 software'
_computing_molecular_graphics 'SHELXTL-Plus. Geometrical calculations: SHELXL93 and PARST96 (Nardelli, 1996)'
_computing_structure_refinement 'SHELXL93 (Sheldrick, 1993)'
_computing_structure_solution 'SHELXTL-Plus (Sheldrick, 1990)'
_diffrn_measurement_device_type 'Siemens P4'
_diffrn_measurement_method 'profile data from \w'
_diffrn_radiation_monochromator graphite
_diffrn_radiation_source 'fine-focus sealed tube'
_diffrn_radiation_type MoK\a
_diffrn_radiation_wavelength 0.71073
_diffrn_reflns_av_R_equivalents 0.026
_diffrn_reflns_limit_h_max 14
_diffrn_reflns_limit_h_min -14
_diffrn_reflns_limit_k_max 12
_diffrn_reflns_limit_k_min -12
_diffrn_reflns_limit_l_max 15
_diffrn_reflns_limit_l_min -15
_diffrn_reflns_number 6420
_diffrn_reflns_theta_max 25.01
_diffrn_reflns_theta_min 1.68
_diffrn_standards_decay_% 0
_diffrn_standards_interval_count 97
_diffrn_standards_number 3
_exptl_absorpt_coefficient_mu 0.080
_exptl_absorpt_correction_type none
_exptl_crystal_colour 'pale yellow'
_exptl_crystal_density_diffrn 1.270
_exptl_crystal_density_method 'not measured'
_exptl_crystal_description prism
_exptl_crystal_F_000 704
_exptl_crystal_size_max 0.20
_exptl_crystal_size_mid 0.20
_exptl_crystal_size_min 0.15
_refine_diff_density_max 0.197
_refine_diff_density_min -0.155
_refine_ls_extinction_method none
_refine_ls_goodness_of_fit_all 1.022
_refine_ls_goodness_of_fit_ref 1.092
_refine_ls_hydrogen_treatment 'H atoms: see below'
_refine_ls_matrix_type full
_refine_ls_number_parameters 291
_refine_ls_number_reflns 3031
_refine_ls_number_restraints 0
_refine_ls_restrained_S_all 1.084
_refine_ls_restrained_S_obs 1.092
_refine_ls_R_factor_all 0.085
_refine_ls_R_factor_gt 0.046
_refine_ls_shift/esd_mean 0.004
_refine_ls_shift/su_max 0.062
_refine_ls_structure_factor_coef Fsqd
_refine_ls_weighting_details 'w = 1/[\s^2^(Fo^2^)+(0.0708P)^2^+0.0370P] where P = (Fo^2^+2Fc^2^)/3'
_refine_ls_weighting_scheme calc
_refine_ls_wR_factor_all 0.136
_refine_ls_wR_factor_ref 0.108
_reflns_number_gt 1973
_reflns_number_total 3031
_reflns_threshold_expression I>2\s(I)
_cod_data_source_file sk1085.cif
_cod_data_source_block sk1085
_cod_depositor_comments
;
 Changing the _atom_site_occupancy data item value from '.' to '1'
 for all fully occupied atom sites.

 Antanas Vaitkus,
 2017-02-10

The following automatic conversions were performed:

'_refine_ls_weighting_scheme' value 'calc w =
1/[\s^2^(Fo^2^)+(0.0708P)^2^+0.0370P] where P = (Fo^2^+2Fc^2^)/3' was
changed to 'calc'. New tag '_refine_ls_weighting_details' was
created. The value of the new tag was set to 'w =
1/[\s^2^(Fo^2^)+(0.0708P)^2^+0.0370P] where P = (Fo^2^+2Fc^2^)/3'.

Automatic conversion script
Id: cif_fix_values 3143 2015-03-26 13:38:13Z robertas 
;
_cod_original_sg_symbol_H-M 'P 21/c'
_cod_original_formula_sum 'C21 H21 N3 O1'
_cod_database_code 2007566

loop_
_atom_site_label
_atom_site_fract_x
_atom_site_fract_y
_atom_site_fract_z
_atom_site_U_iso_or_equiv
_atom_site_adp_type
_atom_site_calc_flag
_atom_site_occupancy
_atom_site_disorder_group
_atom_site_type_symbol
O1 .76470(10) .24360(10) .25880(10) .0454(5) Uani . 1 . O
N1 .77930(10) .6316(2) .42770(10) .0418(6) Uani . 1 . N
N2 .66700(10) .6135(2) .26120(10) .0425(6) Uani . 1 . N
N3 .5208(2) .7514(2) .10470(10) .0514(7) Uani . 1 . N
C2 .7288(2) .5586(2) .3522(2) .0376(7) Uani . 1 . C
C3 .7387(2) .4271(2) .35670(10) .0341(7) Uani . 1 . C
C4 .7996(2) .3716(2) .44390(10) .0350(7) Uani . 1 . C
C5 .8615(2) .4487(2) .5250(2) .0365(7) Uani . 1 . C
C6 .9414(2) .4057(2) .6117(2) .0469(9) Uani . 1 . C
C7 .9973(2) .4871(3) .6839(2) .0516(10) Uani . 1 . C
C8 .9782(2) .6133(3) .6733(2) .0539(9) Uani . 1 . C
C9 .9061(2) .6590(2) .5894(2) .0485(9) Uani . 1 . C
C10 .8473(2) .5781(2) .5125(2) .0392(7) Uani . 1 . C
C11 .6911(2) .3456(2) .2656(2) .0416(8) Uani . 1 . C
C12 .7886(2) .1747(2) .3488(2) .0411(8) Uani . 1 . C
C13 .7972(2) .0480(2) .3413(2) .0534(9) Uani . 1 . C
C14 .8149(2) -.0222(2) .4295(2) .0656(11) Uani . 1 . C
C15 .8220(2) .0323(2) .5249(2) .0618(10) Uani . 1 . C
C16 .8172(2) .1597(2) .5328(2) .0485(8) Uani . 1 . C
C17 .8037(2) .2345(2) .4448(2) .0398(7) Uani . 1 . C
C18 .5485(2) .5830(2) .2305(2) .0459(7) Uani . 1 . C
C19 .5052(2) .6197(2) .1185(2) .0511(9) Uani . 1 . C
C20 .6382(2) .7811(3) .1366(2) .0553(9) Uani . 1 . C
C21 .6842(2) .7451(2) .2485(2) .0498(9) Uani . 1 . C
C22 .4794(3) .7878(4) -.0036(2) .0750(12) Uani . 1 . C
H6 .9587(19) .322(2) .6193(16) .0551(15) Uiso . 1 . H
H7 1.0521(18) .456(2) .7402(17) .0551(15) Uiso . 1 . H
H8 1.0161(19) .669(2) .7212(17) .0551(15) Uiso . 1 . H
H9 .8938(17) .751(2) .5773(16) .0551(15) Uiso . 1 . H
H11A .6855(18) .388(2) .2000(17) .0551(15) Uiso . 1 . H
H11B .6174(19) .309(2) .2726(16) .0551(15) Uiso . 1 . H
H13 .7885(18) .011(2) .2736(17) .0551(15) Uiso . 1 . H
H14 .8149(18) -.112(2) .4229(16) .0551(15) Uiso . 1 . H
H15 .8267(18) -.017(2) .5837(18) .0551(15) Uiso . 1 . H
H16 .8198(18) .198(2) .5997(17) .0551(15) Uiso . 1 . H
H18A .5378(17) .488(2) .2408(16) .0551(15) Uiso . 1 . H
H18B .5058(19) .629(2) .2779(16) .0551(15) Uiso . 1 . H
H19A .5476(18) .566(2) .0755(16) .0551(15) Uiso . 1 . H
H19B .4258(19) .600(2) .0970(15) .0551(15) Uiso . 1 . H
H20A .6496(18) .874(2) .1270(16) .0551(15) Uiso . 1 . H
H20B .6836(18) .733(2) .0889(17) .0551(15) Uiso . 1 . H
H21A .6487(18) .795(2) .2949(17) .0551(15) Uiso . 1 . H
H21B .7663(19) .764(2) .2680(16) .0551(15) Uiso . 1 . H
H22A .512(3) .736(3) -.056(2) .102(6) Uiso . 1 . H
H22B .405(3) .763(3) -.023(2) .102(6) Uiso . 1 . H
H22C .493(3) .880(3) -.012(2) .102(6) Uiso . 1 . H

loop_
_atom_site_aniso_label
_atom_site_aniso_U_11
_atom_site_aniso_U_22
_atom_site_aniso_U_33
_atom_site_aniso_U_12
_atom_site_aniso_U_13
_atom_site_aniso_U_23
O1 .0644(10) .0394(9) .0333(8) .0014(7) .0126(7) -.0015(6)
N1 .0399(10) .0398(11) .0441(10) -.0016(8) .0057(8) -.0086(8)
N2 .0383(10) .0397(10) .0446(10) -.0053(8) -.0014(8) .0001(8)
N3 .0473(11) .0597(13) .0447(11) .0050(10) .0047(8) .0072(9)
C2 .0339(11) .0410(12) .0377(12) -.0027(10) .0076(9) -.0041(9)
C3 .0326(10) .0373(12) .0320(11) -.0045(9) .0060(8) -.0026(9)
C4 .0380(11) .0360(12) .0336(11) -.0045(9) .0135(9) -.0037(9)
C5 .0375(11) .0416(12) .0318(11) -.0048(9) .0109(9) -.0039(9)
C6 .0489(13) .0514(14) .0385(12) -.0026(11) .0056(10) .0008(11)
C7 .0431(13) .0719(18) .0357(13) -.0038(12) -.0005(10) -.0032(12)
C8 .0467(14) .0659(18) .0470(14) -.0126(12) .0060(11) -.0196(13)
C9 .0465(13) .0460(14) .0509(14) -.0055(11) .0064(11) -.0149(11)
C10 .0349(11) .0434(13) .0393(12) -.0029(10) .0084(9) -.0084(10)
C11 .0485(13) .0401(13) .0354(12) -.0064(10) .0074(10) -.0017(10)
C12 .0467(12) .0392(13) .0377(12) -.0028(10) .0099(9) .0008(10)
C13 .0713(17) .0416(14) .0450(14) .0001(12) .0077(12) -.0062(11)
C14 .091(2) .0393(15) .0586(17) .0000(14) -.0006(14) -.0012(13)
C15 .0841(19) .0492(16) .0459(15) -.0055(14) .0010(13) .0082(12)
C16 .0600(15) .0468(14) .0373(13) -.0063(11) .0077(11) -.0001(10)
C17 .0412(12) .0395(12) .0381(12) -.0039(10) .0077(9) -.0015(10)
C18 .0384(12) .0484(14) .0501(14) -.0019(10) .0079(10) -.0033(11)
C19 .0399(13) .0609(16) .0494(14) -.0012(12) .0032(11) -.0075(12)
C20 .0549(15) .0522(16) .0565(15) -.0049(12) .0074(12) .0079(12)
C21 .0541(15) .0381(13) .0529(14) -.0035(12) .0026(12) .0010(11)
C22 .073(2) .095(3) .0499(16) -.0037(19) -.0012(14) .0142(16)

loop_
_atom_type_symbol
_atom_type_description
_atom_type_scat_dispersion_real
_atom_type_scat_dispersion_imag
_atom_type_scat_source
'O ' 'Oxygen      ' 0.0106 0.0060 'Int. Tab. C, 4.2.6.8, 6.1.1.4'
'N ' 'Nitrogen    ' 0.0061 0.0033 'Int. Tab. C, 4.2.6.8, 6.1.1.4'
'C ' 'Carbon      ' 0.0033 0.0016 'Int. Tab. C, 4.2.6.8, 6.1.1.4'
'H ' 'Hydrogen    ' 0.0000 0.0000 'Int. Tab. C, 4.2.6.8, 6.1.1.4'

loop_
_geom_angle_atom_site_label_1
_geom_angle_atom_site_label_2
_geom_angle_atom_site_label_3
_geom_angle
_geom_angle_publ_flag
C11 O1 C12 112.0(2) yes
N1 C2 N2 118.3(2) yes
C2 N1 C10 118.1(2) no
C18 N2 C21 110.5(2) no
C2 N2 C21 116.4(2) no
C2 N2 C18 117.5(2) no
C20 N3 C22 109.6(2) no
C19 N3 C22 111.0(2) no
C19 N3 C20 109.3(2) no
N2 C2 C3 118.7(2) no
N1 C2 C3 122.9(2) no
C2 C3 C11 122.3(2) no
C2 C3 C4 119.8(2) no
C4 C3 C11 117.7(2) yes
C3 C4 C17 117.0(2) no
C3 C4 C5 118.7(2) no
C5 C4 C17 124.1(2) no
C4 C5 C10 116.9(2) no
C4 C5 C6 125.2(2) no
C6 C5 C10 117.7(2) no
C5 C6 H6 121.0(10) no
C5 C6 C7 120.7(2) no
C7 C6 H6 119.0(10) no
C6 C7 H7 119.0(10) no
C6 C7 C8 120.8(2) no
C8 C7 H7 120.0(10) no
C7 C8 H8 122.0(10) no
C7 C8 C9 120.5(2) no
C9 C8 H8 118.0(10) no
C8 C9 H9 122.0(10) no
C8 C9 C10 120.4(2) no
C10 C9 H9 117.0(10) no
C5 C10 C9 119.7(2) no
N1 C10 C9 117.0(2) no
N1 C10 C5 123.3(2) no
C3 C11 O1 110.8(2) yes
C3 C11 H11B 111.0(10) no
C3 C11 H11A 112.0(10) no
O1 C11 H11B 108.0(10) no
O1 C11 H11A 103.0(10) no
H11A C11 H11B 112(2) no
O1 C12 C17 119.7(2) yes
O1 C12 C13 118.6(2) no
C13 C12 C17 121.8(2) no
C12 C13 H13 119.0(10) no
C12 C13 C14 119.2(2) no
C14 C13 H13 122.0(10) no
C13 C14 H14 118.0(10) no
C13 C14 C15 120.7(2) no
C15 C14 H14 121.0(10) no
C14 C15 H15 120.0(10) no
C14 C15 C16 120.0(2) no
C16 C15 H15 120.0(10) no
C15 C16 H16 120.0(10) no
C15 C16 C17 120.8(2) no
C17 C16 H16 119.0(10) no
C12 C17 C16 117.2(2) no
C4 C17 C16 125.6(2) no
C4 C17 C12 117.2(2) no
N2 C18 H18B 110.0(10) no
N2 C18 H18A 109.0(10) no
N2 C18 C19 109.1(2) no
H18A C18 H18B 107(2) no
C19 C18 H18B 111.0(10) no
C19 C18 H18A 111.0(10) no
N3 C19 C18 110.6(2) no
C18 C19 H19B 110.0(10) no
C18 C19 H19A 106.0(10) no
N3 C19 H19B 109.0(10) no
N3 C19 H19A 112.0(10) no
H19A C19 H19B 108(2) no
N3 C20 H20B 110.0(10) no
N3 C20 H20A 110.0(10) no
N3 C20 C21 111.2(2) no
H20A C20 H20B 107(2) no
C21 C20 H20B 109.0(10) no
C21 C20 H20A 110.0(10) no
N2 C21 C20 109.3(2) no
C20 C21 H21B 110.0(10) no
C20 C21 H21A 110.0(10) no
N2 C21 H21B 109.0(10) no
N2 C21 H21A 112.0(10) no
H21A C21 H21B 107(2) no
N3 C22 H22C 110(2) no
N3 C22 H22B 108(2) no
N3 C22 H22A 114(2) no
H22B C22 H22C 115(3) no
H22A C22 H22C 111(2) no
H22A C22 H22B 99(3) no

loop_
_geom_bond_atom_site_label_1
_geom_bond_atom_site_label_2
_geom_bond_site_symmetry_2
_geom_bond_distance
_geom_bond_publ_flag
N1 C2 . 1.318(3) yes
O1 C11 . 1.447(3) yes
O1 C12 . 1.381(3) yes
N1 C10 . 1.375(2) no
C2 N2 . 1.409(3) yes
N2 C18 . 1.474(3) no
N2 C21 . 1.453(3) no
N3 C19 . 1.454(3) no
N3 C20 . 1.460(3) no
N3 C22 . 1.466(4) no
C2 C3 . 1.427(3) no
C3 C4 . 1.371(2) yes
C3 C11 . 1.505(3) yes
C4 C5 . 1.439(3) no
C4 C17 . 1.482(3) yes
C5 C6 . 1.419(3) no
C5 C10 . 1.415(3) no
C6 C7 . 1.370(3) no
C6 H6 . .93(2) no
C7 C8 . 1.387(4) no
C7 H7 . .95(2) no
C8 C9 . 1.356(3) no
C8 H8 . .92(2) no
C9 C10 . 1.417(3) no
C9 H9 . 1.01(2) no
C11 H11A . .97(2) no
C11 H11B . 1.02(2) no
C12 C13 . 1.379(3) no
C12 C17 . 1.401(3) no
C13 C14 . 1.369(4) no
C13 H13 . .97(2) no
C14 C15 . 1.379(4) no
C14 H14 . .97(2) no
C15 C16 . 1.383(4) no
C15 H15 . .94(2) no
C16 C17 . 1.398(3) no
C16 H16 . .98(2) no
C18 C19 . 1.515(3) no
C18 H18A . 1.04(2) no
C18 H18B . 1.04(2) no
C19 H19A . 1.04(2) no
C19 H19B . .99(2) no
C20 C21 . 1.517(4) no
C20 H20A . 1.02(2) no
C20 H20B . 1.07(2) no
C21 H21A . .99(2) no
C21 H21B . 1.01(2) no
C22 H22A . 1.04(3) no
C22 H22B . .94(3) no
C22 H22C . 1.02(3) no

loop_
_geom_torsion_atom_site_label_1
_geom_torsion_atom_site_label_2
_geom_torsion_atom_site_label_3
_geom_torsion_atom_site_label_4
_geom_torsion
_geom_torsion_publ_flag
C11 O1 C12 C13 142.0(2) no
C11 O1 C12 C17 -38.1(3) yes
C3 C11 O1 C12 56.3(2) yes
C2 N1 C10 C5 -3.2(3) no
C2 N1 C10 C9 176.0(2) no
C10 N1 C2 N2 -174.4(2) no
C10 N1 C2 C3 2.3(3) no
C18 N2 C2 N1 -120.9(2) no
C21 N2 C2 N1 13.5(3) no
C18 N2 C21 C20 -58.3(2) no
C2 N2 C21 C20 164.2(2) no
C2 N2 C18 C19 -163.9(2) no
C18 N2 C2 C3 62.3(3) no
C21 N2 C2 C3 -163.3(2) no
C21 N2 C18 C19 59.1(2) no
C19 N3 C20 C21 -58.2(3) no
C22 N3 C19 C18 179.9(2) no
C20 N3 C19 C18 58.8(3) no
C22 N3 C20 C21 179.9(2) no
N2 C2 C3 C4 179.2(2) no
N1 C2 C3 C4 2.5(3) no
N2 C2 C3 C11 3.6(3) no
N1 C2 C3 C11 -173.1(2) no
C2 C3 C11 O1 141.3(2) no
C4 C3 C11 O1 -34.4(3) no
C2 C3 C4 C5 -6.3(3) no
C2 C3 C4 C17 178.1(2) no
C11 C3 C4 C17 -6.1(3) no
C11 C3 C4 C5 169.5(2) no
C3 C4 C17 C12 26.5(3) yes
C3 C4 C17 C16 -151.0(2) no
C3 C4 C5 C6 -169.4(2) no
C3 C4 C5 C10 5.4(3) no
C5 C4 C17 C12 -148.7(2) no
C5 C4 C17 C16 33.8(3) no
C17 C4 C5 C10 -179.5(2) no
C17 C4 C5 C6 5.8(3) no
C4 C5 C10 N1 -0.6(3) no
C6 C5 C10 N1 174.6(2) no
C4 C5 C10 C9 -179.8(2) no
C4 C5 C6 C7 178.9(2) no
C6 C5 C10 C9 -4.7(3) no
C10 C5 C6 C7 4.2(3) no
C5 C6 C7 C8 -0.9(4) no
C6 C7 C8 C9 -2.0(4) no
C7 C8 C9 C10 1.4(4) no
C8 C9 C10 C5 2.0(3) no
C8 C9 C10 N1 -177.3(2) no
O1 C12 C17 C4 -3.7(3) no
C13 C12 C17 C4 176.2(2) no
O1 C12 C17 C16 174.0(2) no
O1 C12 C13 C14 -176.4(2) no
C13 C12 C17 C16 -6.1(3) no
C17 C12 C13 C14 3.7(4) no
C12 C13 C14 C15 1.2(4) no
C13 C14 C15 C16 -3.5(4) no
C14 C15 C16 C17 0.9(4) no
C15 C16 C17 C12 3.8(3) no
C15 C16 C17 C4 -178.8(2) no
N2 C18 C19 N3 -59.3(2) no
N3 C20 C21 N2 58.1(3) no
